data_7712997
loop_
_publ_author_name
'Belikova, Daria E.'
'Fateev, Sergey A.'
'Khrustalev, Victor N.'
'Marchenko, Ekaterina I.'
'Goodilin, Eugene A.'
'Wang, Shenghao'
'Tarasov, Alexey B.'

_publ_section_title
;
 Exceptional structural diversity of hybrid halocuprates(I) with
 methylammonium and formamidinium cations.
;
_journal_name_full 'Dalton transactions (Cambridge, England : 2003)'
_journal_paper_doi 10.1039/d3dt00687e
_journal_year 2023
_chemical_formula_moiety 'Br4 Cu3, C6 H15 N2 O2'
_chemical_formula_sum 'C6 H15 Br4 Cu3 N2 O2'
_chemical_formula_weight 657.45
_space_group_crystal_system orthorhombic
_space_group_IT_number 56
_space_group_name_Hall '-P 2ab 2ac'
_space_group_name_H-M_alt 'P c c n'
_atom_sites_solution_hydrogens mixed
_atom_sites_solution_primary difmap
_atom_sites_solution_secondary difmap
_audit_creation_method SHELXL-2013
_audit_update_record
;
2023-03-21 deposited with the CCDC.	2023-04-18 downloaded from the CCDC.
;
_cell_angle_alpha 90
_cell_angle_beta 90
_cell_angle_gamma 90
_cell_formula_units_Z 4
_cell_length_a 15.7900(9)
_cell_length_b 15.8919(8)
_cell_length_c 6.2660(3)
_cell_measurement_reflns_used 3996
_cell_measurement_temperature 100(2)
_cell_measurement_theta_max 31.70
_cell_measurement_theta_min 2.56
_cell_volume 1572.35(14)
_computing_cell_refinement 'SAINT (Bruker, 2013)'
_computing_data_collection 'APEX3 (Bruker, 2018)'
_computing_data_reduction 'SAINT (Bruker, 2013)'
_computing_molecular_graphics 'SHELXTL (Sheldrick, 2015)'
_computing_publication_material 'SHELXTL (Sheldrick, 2015)'
_computing_structure_refinement 'SHELXL (Sheldrick, 2015)'
_computing_structure_solution 'SHELXT (Sheldrick, 2015)'
_diffrn_ambient_temperature 100(2)
_diffrn_measured_fraction_theta_full 0.999
_diffrn_measured_fraction_theta_max 0.999
_diffrn_measurement_device_type 'Bruker D8 QUEST PHOTON-III CCD'
_diffrn_measurement_method '\f and \w scans'
_diffrn_radiation_type MoK\a
_diffrn_radiation_wavelength 0.71073
_diffrn_reflns_av_R_equivalents 0.0961
_diffrn_reflns_av_unetI/netI 0.0440
_diffrn_reflns_Laue_measured_fraction_full 0.999
_diffrn_reflns_Laue_measured_fraction_max 0.999
_diffrn_reflns_limit_h_max 23
_diffrn_reflns_limit_h_min -23
_diffrn_reflns_limit_k_max 24
_diffrn_reflns_limit_k_min -24
_diffrn_reflns_limit_l_max 9
_diffrn_reflns_limit_l_min -9
_diffrn_reflns_number 29951
_diffrn_reflns_point_group_measured_fraction_full 0.999
_diffrn_reflns_point_group_measured_fraction_max 0.999
_diffrn_reflns_theta_full 25.242
_diffrn_reflns_theta_max 32.586
_diffrn_reflns_theta_min 2.563
_exptl_absorpt_coefficient_mu 14.176
_exptl_absorpt_correction_T_max 0.435
_exptl_absorpt_correction_T_min 0.177
_exptl_absorpt_correction_type multi-scan
_exptl_absorpt_process_details
; 
 SADABS 2016/2: Krause, L., Herbst-Irmer, R., Sheldrick G.M. & Stalke D., 
 J. Appl. Cryst. 48 (2015) 3-10. 
;
_exptl_crystal_colour colourless
_exptl_crystal_density_diffrn 2.777
_exptl_crystal_description needle
_exptl_crystal_F_000 1232
_exptl_crystal_size_max 0.23
_exptl_crystal_size_mid 0.03
_exptl_crystal_size_min 0.02
_refine_diff_density_max 1.359
_refine_diff_density_min -0.903
_refine_diff_density_rms 0.183
_refine_ls_extinction_coef 0.00039(6)
_refine_ls_extinction_expression Fc^*^=kFc[1+0.001xFc^2^\l^3^/sin(2\q)]^-1/4^
_refine_ls_extinction_method SHELXL
_refine_ls_goodness_of_fit_ref 1.001
_refine_ls_hydrogen_treatment mixed
_refine_ls_matrix_type full
_refine_ls_number_parameters 82
_refine_ls_number_reflns 2860
_refine_ls_number_restraints 0
_refine_ls_restrained_S_all 1.001
_refine_ls_R_factor_all 0.0788
_refine_ls_R_factor_gt 0.0332
_refine_ls_shift/su_max 0.001
_refine_ls_shift/su_mean 0.000
_refine_ls_structure_factor_coef Fsqd
_refine_ls_weighting_details 'w=1/[\s^2^(Fo^2^)+(0.0241P)^2^+2.46P] where P=(Fo^2^+2Fc^2^)/3'
_refine_ls_weighting_scheme calc
_refine_ls_wR_factor_gt 0.0624
_refine_ls_wR_factor_ref 0.0768
_reflns_Friedel_coverage 0.000
_reflns_number_gt 1705
_reflns_number_total 2860
_reflns_threshold_expression 'I > 2\s(I)'
_cod_data_source_file d3dt00687e2.cif
_cod_data_source_block HDMF2Cu3Br4
_cod_database_code 7712997
_shelx_space_group_comment
;
The symmetry employed for this shelxl refinement is uniquely defined
by the following loop, which should always be used as a source of
symmetry information in preference to the above space-group names.
They are only intended as comments.
;
_shelx_estimated_absorpt_t_min 0.139
_shelx_estimated_absorpt_t_max 0.765
_shelxl_version_number 2013-4

loop_
_space_group_symop_operation_xyz
'x, y, z'
'-x+1/2, -y+1/2, z'
'-x, y+1/2, -z+1/2'
'x+1/2, -y, -z+1/2'
'-x, -y, -z'
'x-1/2, y-1/2, -z'
'x, -y-1/2, z-1/2'
'-x-1/2, y, z-1/2'

loop_
_atom_site_label
_atom_site_type_symbol
_atom_site_fract_x
_atom_site_fract_y
_atom_site_fract_z
_atom_site_U_iso_or_equiv
_atom_site_adp_type
_atom_site_occupancy
_atom_site_site_symmetry_order
_atom_site_calc_flag
_atom_site_refinement_flags_posn
_atom_site_refinement_flags_adp
_atom_site_refinement_flags_occupancy
_atom_site_disorder_assembly
_atom_site_disorder_group
Br1 Br 0.33274(2) 0.15872(2) 0.35836(6) 0.01411(8) Uani 1 1 d . . . . .
Br2 Br 0.50318(2) 0.33790(2) 0.35487(6) 0.01781(9) Uani 1 1 d . . . . .
Cu1 Cu 0.2500 0.2500 0.10834(11) 0.02159(15) Uani 1 2 d S T P . .
Cu2 Cu 0.43024(3) 0.24783(3) 0.10973(9) 0.02604(13) Uani 1 1 d . . . . .
O1 O 0.73031(18) 0.32351(17) 0.5916(4) 0.0216(6) Uani 1 1 d . . . . .
H1O H 0.7500 0.2500 0.610(10) 0.032 Uiso 1 2 d S U P . .
N1 N 0.6411(2) 0.4230(2) 0.7146(5) 0.0166(7) Uani 1 1 d . . . . .
C1 C 0.6687(3) 0.3456(2) 0.7101(6) 0.0160(7) Uani 1 1 d . . . . .
H1 H 0.6420 0.3046 0.7977 0.019 Uiso 1 1 calc R U . . .
C2 C 0.6761(3) 0.4875(3) 0.5730(8) 0.0283(10) Uani 1 1 d . . . . .
H2A H 0.6712 0.5428 0.6412 0.042 Uiso 1 1 calc R U . . .
H2B H 0.6447 0.4877 0.4381 0.042 Uiso 1 1 calc R U . . .
H2C H 0.7359 0.4752 0.5448 0.042 Uiso 1 1 calc R U . . .
C3 C 0.5683(3) 0.4457(2) 0.8461(6) 0.0205(8) Uani 1 1 d . . . . .
H3A H 0.5834 0.4931 0.9387 0.031 Uiso 1 1 calc R U . . .
H3B H 0.5518 0.3975 0.9340 0.031 Uiso 1 1 calc R U . . .
H3C H 0.5209 0.4619 0.7538 0.031 Uiso 1 1 calc R U . . .

loop_
_atom_site_aniso_label
_atom_site_aniso_U_11
_atom_site_aniso_U_22
_atom_site_aniso_U_33
_atom_site_aniso_U_23
_atom_site_aniso_U_13
_atom_site_aniso_U_12
Br1 0.01488(16) 0.01283(14) 0.01463(15) 0.00005(15) -0.00016(17) -0.00048(15)
Br2 0.02012(19) 0.01829(17) 0.01501(16) 0.00034(18) -0.00133(17) -0.00384(16)
Cu1 0.0234(4) 0.0221(3) 0.0193(3) 0.000 0.000 0.0008(3)
Cu2 0.0246(3) 0.0264(3) 0.0272(3) -0.0099(2) 0.0002(2) -0.0021(2)
O1 0.0196(15) 0.0223(14) 0.0228(15) 0.0014(12) 0.0044(11) 0.0070(11)
N1 0.0176(16) 0.0165(15) 0.0157(15) 0.0030(13) 0.0008(12) -0.0018(13)
C1 0.0168(17) 0.0188(16) 0.0125(15) 0.0026(14) -0.0030(14) -0.0008(17)
C2 0.023(2) 0.022(2) 0.040(2) 0.0096(19) 0.0101(19) 0.0009(18)
C3 0.0211(19) 0.0215(18) 0.0190(18) -0.0003(17) 0.0055(17) 0.0027(15)

loop_
_atom_type_symbol
_atom_type_description
_atom_type_scat_dispersion_real
_atom_type_scat_dispersion_imag
_atom_type_scat_source
C C 0.0033 0.0016 'International Tables Vol C Tables 4.2.6.8 and 6.1.1.4'
H H 0.0000 0.0000 'International Tables Vol C Tables 4.2.6.8 and 6.1.1.4'
Br Br -0.2901 2.4595 'International Tables Vol C Tables 4.2.6.8 and 6.1.1.4'
Cu Cu 0.3201 1.2651 'International Tables Vol C Tables 4.2.6.8 and 6.1.1.4'
N N 0.0061 0.0033 'International Tables Vol C Tables 4.2.6.8 and 6.1.1.4'
O O 0.0106 0.0060 'International Tables Vol C Tables 4.2.6.8 and 6.1.1.4'

loop_
_citation_id
_citation_doi
_citation_year
1 10.1039/D3DT00687E 2023

loop_
_geom_angle_atom_site_label_1
_geom_angle_atom_site_label_2
_geom_angle_atom_site_label_3
_geom_angle
_geom_angle_site_symmetry_1
_geom_angle_site_symmetry_3
_geom_angle_publ_flag
Cu1 Br1 Cu1 77.488(11) 7_566 . ?
Cu1 Br1 Cu2 111.542(19) 7_566 . ?
Cu1 Br1 Cu2 67.638(16) . . ?
Cu1 Br1 Cu2 66.885(16) 7_566 7_566 ?
Cu1 Br1 Cu2 110.463(18) . 7_566 ?
Cu2 Br1 Cu2 73.055(14) . 7_566 ?
Cu2 Br2 Cu2 81.737(16) 7_566 . ?
Br1 Cu1 Br1 102.52(3) 8_655 7_565 ?
Br1 Cu1 Br1 117.073(16) 8_655 2 ?
Br1 Cu1 Br1 109.163(14) 7_565 2 ?
Br1 Cu1 Br1 109.162(14) 8_655 . ?
Br1 Cu1 Br1 117.073(16) 7_565 . ?
Br1 Cu1 Br1 102.51(3) 2 . ?
Br2 Cu2 Br2 122.45(3) 7_565 . ?
Br2 Cu2 Br1 111.92(2) 7_565 . ?
Br2 Cu2 Br1 103.02(2) . . ?
Br2 Cu2 Br1 101.62(2) 7_565 7_565 ?
Br2 Cu2 Br1 108.96(2) . 7_565 ?
Br1 Cu2 Br1 108.40(2) . 7_565 ?
C1 O1 H1O 114(2) . . ?
C1 N1 C3 120.6(3) . . ?
C1 N1 C2 121.4(3) . . ?
C3 N1 C2 117.8(3) . . ?
O1 C1 N1 121.8(4) . . ?
O1 C1 H1 119.1 . . ?
N1 C1 H1 119.1 . . ?
N1 C2 H2A 109.5 . . ?
N1 C2 H2B 109.5 . . ?
H2A C2 H2B 109.5 . . ?
N1 C2 H2C 109.5 . . ?
H2A C2 H2C 109.5 . . ?
H2B C2 H2C 109.5 . . ?
N1 C3 H3A 109.5 . . ?
N1 C3 H3B 109.5 . . ?
H3A C3 H3B 109.5 . . ?
N1 C3 H3C 109.5 . . ?
H3A C3 H3C 109.5 . . ?
H3B C3 H3C 109.5 . . ?

loop_
_geom_bond_atom_site_label_1
_geom_bond_atom_site_label_2
_geom_bond_distance
_geom_bond_site_symmetry_2
_geom_bond_publ_flag
Br1 Cu1 2.5031(6) . ?
Br1 Cu2 2.6082(7) . ?
Br1 Cu2 2.6563(7) 7_566 ?
Br2 Cu2 2.3948(6) . ?
Cu1 Cu2 2.8461(6) . ?
O1 C1 1.274(5) . ?
O1 H1O 1.214(6) . ?
N1 C1 1.305(5) . ?
N1 C3 1.459(5) . ?
N1 C2 1.464(5) . ?
C1 H1 0.9500 . ?
C2 H2A 0.9800 . ?
C2 H2B 0.9800 . ?
C2 H2C 0.9800 . ?
C3 H3A 0.9800 . ?
C3 H3B 0.9800 . ?
C3 H3C 0.9800 . ?

loop_
_geom_torsion_atom_site_label_1
_geom_torsion_atom_site_label_2
_geom_torsion_atom_site_label_3
_geom_torsion_atom_site_label_4
_geom_torsion
_geom_torsion_site_symmetry_1
_geom_torsion_site_symmetry_2
_geom_torsion_site_symmetry_3
_geom_torsion_site_symmetry_4
_geom_torsion_publ_flag
C3 N1 C1 O1 177.7(3) . . . . ?
C2 N1 C1 O1 4.0(6) . . . . ?
